data_1535039
loop_
_publ_author_name
'Beck, W.'
'Enzmann, A.'
'Mayer, P.'

_publ_section_title
;
 Formation and structure of iodotrinitrosyliron, [Fe (N O)3 I]
;
_journal_name_full 'Zeitschrift fuer Anorganische und Allgemeine Chemie'
_journal_page_first 105
_journal_page_last 109
_journal_volume 631
_journal_year 2005
_chemical_formula_sum 'Fe1.02 I1.02 N3 O3'
_chemical_name_systematic 'Fe (N O)3 I'
_space_group_IT_number 186
_symmetry_space_group_name_Hall 'P 6c -2c'
_symmetry_space_group_name_H-M 'P 63 m c'
_cell_angle_alpha 90
_cell_angle_beta 90
_cell_angle_gamma 120
_cell_formula_units_Z 2
_cell_length_a 7.5034
_cell_length_b 7.5034
_cell_length_c 6.5152
_cell_volume 317.669
_citation_journal_id_ASTM ZAACAB
_cod_data_source_file Beck_ZAACAB_2005_1809.cif
_cod_data_source_block Fe1.02I1.02N3O3
_cod_original_cell_volume 317.6688
_cod_database_code 1535039

loop_
_symmetry_equiv_pos_as_xyz
x,y,z
x-y,x,z+1/2
-y,x-y,z
-x,-y,z+1/2
-x+y,-x,z
y,-x+y,z+1/2
y,x,z+1/2
-x+y,y,z
-x,-x+y,z+1/2
-y,-x,z
x-y,-y,z+1/2
x,x-y,z

loop_
_atom_site_label
_atom_site_type_symbol
_atom_site_fract_x
_atom_site_fract_y
_atom_site_fract_z
_atom_site_occupancy
_atom_site_U_iso_or_equiv
Fe1 Fe 0.6667 0.3333 0.0478 1.02 0.0
I1 I 0.6667 0.3333 -0.3494 1.02 0.0
O1 O 0.8658 0.7316 0.2247 1 0.0
N1 N 0.7911 0.5822 0.1314 1 0.0
